data_7705487
loop_
_publ_author_name
'Parker, Amie'
'Lamata, Pilar'
'Viguri, Fernando'
'Rodr\'iguez, Ricardo'
'L\'opez, Jos\'e A'
'Lahoz, Fernando J.'
'Garc\'ia-Ordu\~na, Pilar'
'Carmona, Daniel'

_publ_section_title
;
 Half-sandwich complexes of osmium containing guanidine-derived ligands.
;
_journal_issue 39
_journal_name_full 'Dalton transactions (Cambridge, England : 2003)'
_journal_page_first 13601
_journal_page_last 13617
_journal_paper_doi 10.1039/d0dt02713h
_journal_volume 49
_journal_year 2020
_chemical_formula_moiety 'C39 H44 Cl N3 Os P, F6 Sb'
_chemical_formula_sum 'C39 H44 Cl F6 N3 Os P Sb'
_chemical_formula_weight 1047.14
_space_group_crystal_system orthorhombic
_space_group_IT_number 19
_space_group_name_Hall 'P 2ac 2ab'
_space_group_name_H-M_alt 'P 21 21 21'
_atom_sites_solution_hydrogens mixed
_atom_sites_solution_primary direct
_atom_sites_solution_secondary 'Fourier Difference Synthesis'
_audit_creation_method SHELXL-2014
_audit_update_record
;
2020-07-31 deposited with the CCDC.	2020-09-17 downloaded from the CCDC.
;
_cell_angle_alpha 90
_cell_angle_beta 90
_cell_angle_gamma 90
_cell_formula_units_Z 4
_cell_length_a 10.9424(4)
_cell_length_b 13.4216(5)
_cell_length_c 25.9506(10)
_cell_measurement_reflns_used 9926
_cell_measurement_temperature 100(2)
_cell_measurement_theta_max 29.393
_cell_measurement_theta_min 2.435
_cell_volume 3811.2(2)
_computing_cell_refinement 'SAINT+ in APEX2 v. 2008.4 (Bruker AXS, 2008)'
_computing_data_collection 'SMART in APEX2 v. 2008.4 (Bruker AXS, 2008)'
_computing_data_reduction 'SAINT+ in APEX2 v. 2008.4 (Bruker AXS, 2008)'
_computing_molecular_graphics 'XP program, SHELXTL v6.12, Bruker2000'
_computing_publication_material 'XCIF program, PLATON(Spek, 1998)'
_computing_structure_refinement 'SHELXL-2014 (Sheldrick, 2014)'
_computing_structure_solution 'SHELXS-2013 (Sheldrick, 2013)'
_diffrn_ambient_temperature 100(2)
_diffrn_detector_area_resol_mean 8.26
_diffrn_measured_fraction_theta_full 1.000
_diffrn_measured_fraction_theta_max 0.970
_diffrn_measurement_device_type 'Bruker APEX DUO CCD system'
_diffrn_measurement_method 'narrow \w frames'
_diffrn_radiation_monochromator graphite
_diffrn_radiation_source 'fine-focus sealed tube'
_diffrn_radiation_type MoK\a
_diffrn_radiation_wavelength 0.71073
_diffrn_reflns_av_R_equivalents 0.0331
_diffrn_reflns_av_unetI/netI 0.0173
_diffrn_reflns_Laue_measured_fraction_full 1.000
_diffrn_reflns_Laue_measured_fraction_max 0.970
_diffrn_reflns_limit_h_max 15
_diffrn_reflns_limit_h_min -15
_diffrn_reflns_limit_k_max 18
_diffrn_reflns_limit_k_min -16
_diffrn_reflns_limit_l_max 35
_diffrn_reflns_limit_l_min -35
_diffrn_reflns_number 95284
_diffrn_reflns_point_group_measured_fraction_full 1.000
_diffrn_reflns_point_group_measured_fraction_max 0.957
_diffrn_reflns_theta_full 25.242
_diffrn_reflns_theta_max 29.777
_diffrn_reflns_theta_min 1.569
_diffrn_standards_decay_% 0
_exptl_absorpt_coefficient_mu 4.214
_exptl_absorpt_correction_T_max 0.5016
_exptl_absorpt_correction_T_min 0.3736
_exptl_absorpt_correction_type multi-scan
_exptl_absorpt_process_details
;
 SADABS: Area-Detector Absorption Correction. (1996) Bruker-AXS 
 within APEX2 package.
;
_exptl_crystal_colour yellow
_exptl_crystal_density_diffrn 1.825
_exptl_crystal_description prism
_exptl_crystal_F_000 2048
_exptl_crystal_recrystallization_method 'Re-crystallisation from solvent: dichloromethane/hexane'
_exptl_crystal_size_max 0.293
_exptl_crystal_size_mid 0.255
_exptl_crystal_size_min 0.146
_refine_diff_density_max 1.255
_refine_diff_density_min -1.056
_refine_diff_density_rms 0.086
_refine_ls_abs_structure_details
;
 Flack x determined using 4470 quotients [(I+)-(I-)]/[(I+)+(I-)]
 (Parsons, Flack and Wagner, Acta Cryst. B69 (2013) 249-259).
;
_refine_ls_abs_structure_Flack -0.0031(13)
_refine_ls_extinction_method none
_refine_ls_goodness_of_fit_ref 1.098
_refine_ls_hydrogen_treatment mixed
_refine_ls_matrix_type full
_refine_ls_number_parameters 498
_refine_ls_number_reflns 10435
_refine_ls_number_restraints 1
_refine_ls_restrained_S_all 1.098
_refine_ls_R_factor_all 0.0179
_refine_ls_R_factor_gt 0.0175
_refine_ls_shift/su_max 0.033
_refine_ls_shift/su_mean 0.001
_refine_ls_structure_factor_coef Fsqd
_refine_ls_weighting_details 'w=1/[\s^2^(Fo^2^)+(0.0196P)^2^+2.7668P] where P=(Fo^2^+2Fc^2^)/3'
_refine_ls_weighting_scheme calc
_refine_ls_wR_factor_gt 0.0409
_refine_ls_wR_factor_ref 0.0411
_reflns_Friedel_coverage 0.783
_reflns_Friedel_fraction_full 1.000
_reflns_Friedel_fraction_max 0.940
_reflns_number_gt 10312
_reflns_number_total 10435
_reflns_threshold_expression 'I > 2\s(I)'
_cod_data_source_file d0dt02713h2.cif
_cod_data_source_block cmpnd_2
_cod_depositor_comments
;
The following automatic conversions were performed:

data item '_atom_sites_solution_primary' value 'Direct method' was
changed to 'direct'.

Automatic conversion script
Id: cif_fix_values 7556 2019-12-06 15:28:31Z antanas 

 Adding full bibliography for 7705482--7705488.cif.
;
_cod_database_code 7705487
_shelx_space_group_comment
;
The symmetry employed for this shelxl refinement is uniquely defined
by the following loop, which should always be used as a source of
symmetry information in preference to the above space-group names.
They are only intended as comments.
;
_shelxl_version_number 2014-3

loop_
_space_group_symop_operation_xyz
'x, y, z'
'x+1/2, -y+1/2, -z'
'-x, y+1/2, -z+1/2'
'-x+1/2, -y, z+1/2'

loop_
_atom_site_label
_atom_site_type_symbol
_atom_site_fract_x
_atom_site_fract_y
_atom_site_fract_z
_atom_site_U_iso_or_equiv
_atom_site_adp_type
_atom_site_occupancy
_atom_site_site_symmetry_order
_atom_site_calc_flag
_atom_site_refinement_flags_posn
_atom_site_refinement_flags_adp
_atom_site_refinement_flags_occupancy
_atom_site_disorder_assembly
_atom_site_disorder_group
Os Os 0.38062(2) 0.63083(2) 0.74650(2) 0.01114(3) Uani 1 1 d . . . . .
P P 0.29150(7) 0.53842(6) 0.68049(3) 0.01324(15) Uani 1 1 d . . . . .
Cl Cl 0.52149(7) 0.49363(5) 0.74766(4) 0.01681(13) Uani 1 1 d . . . . .
N1 N 0.2741(3) 0.5312(2) 0.79241(10) 0.0149(5) Uani 1 1 d . . . . .
N2 N 0.4051(2) 0.5354(2) 0.86282(10) 0.0160(5) Uani 1 1 d D . . . .
N3 N 0.2119(3) 0.4642(2) 0.87164(11) 0.0179(6) Uani 1 1 d . . . . .
C1 C 0.5321(3) 0.7335(2) 0.72758(14) 0.0162(6) Uani 1 1 d . . . . .
C2 C 0.4266(3) 0.7633(2) 0.70036(13) 0.0158(6) Uani 1 1 d . . . . .
H2 H 0.4303 0.7707 0.6640 0.019 Uiso 1 1 calc R U . . .
C3 C 0.3141(3) 0.7825(2) 0.72662(13) 0.0163(6) Uani 1 1 d . . . . .
H3 H 0.2441 0.8021 0.7075 0.020 Uiso 1 1 calc R U . . .
C4 C 0.3059(3) 0.7725(2) 0.78058(13) 0.0152(6) Uani 1 1 d . . . . .
C5 C 0.4144(3) 0.7462(2) 0.80821(13) 0.0159(6) Uani 1 1 d . . . . .
H5 H 0.4117 0.7419 0.8447 0.019 Uiso 1 1 calc R U . . .
C6 C 0.5238(3) 0.7268(3) 0.78275(13) 0.0171(6) Uani 1 1 d . . . . .
H6 H 0.5941 0.7089 0.8021 0.021 Uiso 1 1 calc R U . . .
C7 C 0.6520(3) 0.7105(3) 0.70185(14) 0.0207(7) Uani 1 1 d . . . . .
H7A H 0.6374 0.6921 0.6658 0.031 Uiso 1 1 calc R U . . .
H7B H 0.6919 0.6551 0.7198 0.031 Uiso 1 1 calc R U . . .
H7C H 0.7048 0.7694 0.7032 0.031 Uiso 1 1 calc R U . . .
C8 C 0.1948(3) 0.8005(3) 0.81274(14) 0.0192(7) Uani 1 1 d . . . . .
H8 H 0.1931 0.7559 0.8436 0.023 Uiso 1 1 calc R U . . .
C9 C 0.2159(4) 0.9077(3) 0.83171(17) 0.0310(9) Uani 1 1 d . . . . .
H9A H 0.2931 0.9109 0.8508 0.047 Uiso 1 1 calc R U . . .
H9B H 0.1485 0.9275 0.8544 0.047 Uiso 1 1 calc R U . . .
H9C H 0.2196 0.9528 0.8021 0.047 Uiso 1 1 calc R U . . .
C10 C 0.0726(4) 0.7916(3) 0.78576(15) 0.0276(8) Uani 1 1 d . . . . .
H10A H 0.0726 0.8335 0.7548 0.041 Uiso 1 1 calc R U . . .
H10B H 0.0075 0.8135 0.8091 0.041 Uiso 1 1 calc R U . . .
H10C H 0.0586 0.7220 0.7759 0.041 Uiso 1 1 calc R U . . .
C11 C 0.2268(3) 0.4330(3) 0.71570(13) 0.0176(6) Uani 1 1 d . . . . .
C12 C 0.1765(3) 0.4742(3) 0.76622(13) 0.0170(6) Uani 1 1 d . . . . .
C13 C 0.3900(3) 0.4859(2) 0.63135(12) 0.0159(6) Uani 1 1 d . . . . .
C14 C 0.4800(3) 0.5449(3) 0.60847(14) 0.0219(7) Uani 1 1 d . . . . .
H14 H 0.4916 0.6114 0.6201 0.026 Uiso 1 1 calc R U . . .
C15 C 0.5529(4) 0.5081(3) 0.56887(15) 0.0264(8) Uani 1 1 d . . . . .
H15 H 0.6143 0.5489 0.5539 0.032 Uiso 1 1 calc R U . . .
C16 C 0.5355(4) 0.4114(3) 0.55140(15) 0.0265(8) Uani 1 1 d . . . . .
H16 H 0.5837 0.3862 0.5239 0.032 Uiso 1 1 calc R U . . .
C17 C 0.4475(4) 0.3516(3) 0.57420(15) 0.0258(8) Uani 1 1 d . . . . .
H17 H 0.4369 0.2850 0.5626 0.031 Uiso 1 1 calc R U . . .
C18 C 0.3746(3) 0.3880(2) 0.61394(13) 0.0208(6) Uani 1 1 d . . . . .
H18 H 0.3143 0.3464 0.6292 0.025 Uiso 1 1 calc R U . . .
C19 C 0.1608(3) 0.5859(2) 0.64427(13) 0.0160(6) Uani 1 1 d . . . . .
C20 C 0.0779(3) 0.6467(3) 0.66963(14) 0.0230(7) Uani 1 1 d . . . . .
H20 H 0.0942 0.6676 0.7039 0.028 Uiso 1 1 calc R U . . .
C21 C -0.0289(4) 0.6772(3) 0.64534(17) 0.0290(8) Uani 1 1 d . . . . .
H21 H -0.0858 0.7180 0.6632 0.035 Uiso 1 1 calc R U . . .
C22 C -0.0525(4) 0.6483(3) 0.59509(16) 0.0285(8) Uani 1 1 d . . . . .
H22 H -0.1254 0.6693 0.5784 0.034 Uiso 1 1 calc R U . . .
C23 C 0.0305(4) 0.5888(3) 0.56936(15) 0.0259(8) Uani 1 1 d . . . . .
H23 H 0.0144 0.5693 0.5348 0.031 Uiso 1 1 calc R U . . .
C24 C 0.1372(4) 0.5570(2) 0.59336(13) 0.0214(7) Uani 1 1 d . . . . .
H24 H 0.1938 0.5161 0.5754 0.026 Uiso 1 1 calc R U . . .
C25 C 0.2958(3) 0.5110(2) 0.84118(13) 0.0160(6) Uani 1 1 d . . . . .
C26 C 0.4210(3) 0.5742(2) 0.91320(12) 0.0160(6) Uani 1 1 d . . . . .
C27 C 0.5345(3) 0.5633(3) 0.93701(13) 0.0198(7) Uani 1 1 d . . . . .
H27 H 0.5983 0.5278 0.9202 0.024 Uiso 1 1 calc R U . . .
C28 C 0.5537(4) 0.6047(3) 0.98548(14) 0.0249(8) Uani 1 1 d . . . . .
H28 H 0.6314 0.5976 1.0014 0.030 Uiso 1 1 calc R U . . .
C29 C 0.4619(4) 0.6560(3) 1.01111(14) 0.0259(8) Uani 1 1 d . . . . .
C30 C 0.3492(4) 0.6653(3) 0.98709(14) 0.0246(8) Uani 1 1 d . . . . .
H30 H 0.2848 0.6991 1.0043 0.029 Uiso 1 1 calc R U . . .
C31 C 0.3287(3) 0.6259(3) 0.93813(13) 0.0209(7) Uani 1 1 d . . . . .
H31 H 0.2516 0.6344 0.9219 0.025 Uiso 1 1 calc R U . . .
C32 C 0.4849(5) 0.7016(4) 1.06365(17) 0.0406(11) Uani 1 1 d . . . . .
H32A H 0.5160 0.7696 1.0594 0.061 Uiso 1 1 calc R U . . .
H32B H 0.5452 0.6614 1.0823 0.061 Uiso 1 1 calc R U . . .
H32C H 0.4083 0.7034 1.0832 0.061 Uiso 1 1 calc R U . . .
C33 C 0.2351(3) 0.4034(2) 0.91509(13) 0.0159(6) Uani 1 1 d . . . . .
C34 C 0.3380(3) 0.3436(2) 0.91873(14) 0.0198(7) Uani 1 1 d . . . . .
H34 H 0.3990 0.3459 0.8927 0.024 Uiso 1 1 calc R U . . .
C35 C 0.3514(4) 0.2802(3) 0.96078(15) 0.0240(7) Uani 1 1 d . . . . .
H35 H 0.4223 0.2396 0.9629 0.029 Uiso 1 1 calc R U . . .
C36 C 0.2651(4) 0.2742(3) 0.99970(14) 0.0232(7) Uani 1 1 d . . . . .
C37 C 0.1648(4) 0.3369(3) 0.99596(14) 0.0234(8) Uani 1 1 d . . . . .
H37 H 0.1053 0.3362 1.0226 0.028 Uiso 1 1 calc R U . . .
C38 C 0.1487(3) 0.4011(3) 0.95426(13) 0.0204(7) Uani 1 1 d . . . . .
H38 H 0.0790 0.4431 0.9527 0.024 Uiso 1 1 calc R U . . .
C39 C 0.2782(5) 0.2030(3) 1.04441(16) 0.0355(10) Uani 1 1 d . . . . .
H39A H 0.2515 0.2359 1.0762 0.053 Uiso 1 1 calc R U . . .
H39B H 0.3640 0.1831 1.0478 0.053 Uiso 1 1 calc R U . . .
H39C H 0.2277 0.1439 1.0382 0.053 Uiso 1 1 calc R U . . .
Sb Sb 0.85577(2) 0.54546(2) 0.85163(2) 0.02066(5) Uani 1 1 d . . . . .
F1 F 1.00887(19) 0.60930(16) 0.85722(10) 0.0280(5) Uani 1 1 d . . . . .
F2 F 0.7085(2) 0.4753(2) 0.84750(10) 0.0383(6) Uani 1 1 d . . . . .
F3 F 0.7741(2) 0.66800(19) 0.85260(11) 0.0382(6) Uani 1 1 d . . . . .
F4 F 0.9417(2) 0.42396(17) 0.85013(10) 0.0304(5) Uani 1 1 d . . . . .
F5 F 0.8670(3) 0.5532(2) 0.77997(9) 0.0389(6) Uani 1 1 d . . . . .
F6 F 0.8480(2) 0.53993(19) 0.92367(8) 0.0300(5) Uani 1 1 d . . . . .
H11A H 0.170(4) 0.401(3) 0.7007(15) 0.016(10) Uiso 1 1 d . . . . .
H11B H 0.295(4) 0.389(3) 0.7208(16) 0.020(11) Uiso 1 1 d . . . . .
H12A H 0.107(3) 0.518(3) 0.7613(14) 0.013(9) Uiso 1 1 d . . . . .
H12B H 0.149(4) 0.418(3) 0.7874(16) 0.022(11) Uiso 1 1 d . . . . .
H2N H 0.466(3) 0.533(3) 0.8431(15) 0.024(11) Uiso 1 1 d D . . . .
H3N H 0.138(4) 0.472(3) 0.8637(15) 0.013(9) Uiso 1 1 d . . . . .

loop_
_atom_site_aniso_label
_atom_site_aniso_U_11
_atom_site_aniso_U_22
_atom_site_aniso_U_33
_atom_site_aniso_U_23
_atom_site_aniso_U_13
_atom_site_aniso_U_12
Os 0.01236(5) 0.01063(5) 0.01042(5) 0.00012(4) -0.00043(4) 0.00002(4)
P 0.0149(4) 0.0127(3) 0.0122(4) -0.0002(3) -0.0012(3) -0.0011(3)
Cl 0.0176(3) 0.0145(3) 0.0183(3) 0.0006(3) -0.0004(3) 0.0037(2)
N1 0.0143(12) 0.0178(13) 0.0125(13) -0.0005(10) -0.0015(10) -0.0013(11)
N2 0.0155(13) 0.0226(13) 0.0097(12) 0.0019(10) 0.0018(10) 0.0003(11)
N3 0.0127(13) 0.0242(14) 0.0168(14) 0.0057(11) -0.0005(10) -0.0010(11)
C1 0.0153(15) 0.0140(14) 0.0194(16) -0.0005(12) 0.0015(12) -0.0020(13)
C2 0.0214(16) 0.0107(14) 0.0154(15) 0.0006(11) 0.0015(12) -0.0024(12)
C3 0.0189(16) 0.0126(14) 0.0174(15) 0.0012(12) -0.0019(12) 0.0024(13)
C4 0.0165(15) 0.0116(14) 0.0174(15) -0.0005(12) 0.0019(12) 0.0006(12)
C5 0.0181(16) 0.0129(14) 0.0166(15) -0.0009(11) -0.0015(12) -0.0007(12)
C6 0.0173(15) 0.0144(14) 0.0197(16) -0.0020(12) -0.0031(13) -0.0039(13)
C7 0.0146(15) 0.0217(16) 0.0257(17) -0.0016(13) 0.0047(13) -0.0031(13)
C8 0.0206(16) 0.0170(15) 0.0201(16) 0.0001(13) 0.0039(13) 0.0041(13)
C9 0.034(2) 0.0233(18) 0.036(2) -0.0100(16) 0.0121(17) -0.0007(16)
C10 0.0207(17) 0.038(2) 0.0244(18) -0.0021(16) 0.0042(14) 0.0078(16)
C11 0.0217(16) 0.0155(15) 0.0156(15) 0.0005(12) -0.0021(13) -0.0053(13)
C12 0.0172(15) 0.0199(15) 0.0140(15) 0.0021(12) -0.0007(11) -0.0067(12)
C13 0.0184(15) 0.0167(14) 0.0126(13) -0.0012(10) -0.0029(12) 0.0019(13)
C14 0.0280(17) 0.0161(14) 0.0215(17) -0.0026(13) 0.0043(14) 0.0005(14)
C15 0.030(2) 0.0271(18) 0.0221(18) 0.0006(14) 0.0079(15) 0.0021(16)
C16 0.033(2) 0.0263(18) 0.0204(18) -0.0017(14) 0.0029(15) 0.0101(16)
C17 0.036(2) 0.0192(17) 0.0222(17) -0.0068(13) -0.0047(15) 0.0063(15)
C18 0.0245(17) 0.0169(14) 0.0209(15) -0.0025(11) -0.0036(14) 0.0024(14)
C19 0.0177(15) 0.0148(14) 0.0156(15) 0.0021(11) -0.0040(12) -0.0006(11)
C20 0.0222(17) 0.0275(18) 0.0194(16) -0.0016(14) -0.0029(13) 0.0017(14)
C21 0.0161(16) 0.033(2) 0.038(2) -0.0011(17) -0.0015(16) 0.0059(15)
C22 0.0221(18) 0.0270(19) 0.036(2) 0.0082(16) -0.0107(15) -0.0019(15)
C23 0.033(2) 0.0231(17) 0.0214(18) 0.0015(14) -0.0115(16) -0.0035(16)
C24 0.0264(17) 0.0185(15) 0.0193(15) -0.0017(12) -0.0033(14) -0.0011(14)
C25 0.0171(15) 0.0155(14) 0.0154(15) 0.0015(12) 0.0015(12) 0.0015(12)
C26 0.0211(16) 0.0147(14) 0.0122(14) 0.0029(11) 0.0000(12) -0.0027(12)
C27 0.0209(16) 0.0209(16) 0.0176(16) 0.0037(13) -0.0021(13) -0.0004(13)
C28 0.032(2) 0.0219(17) 0.0207(17) 0.0036(13) -0.0077(15) -0.0052(15)
C29 0.043(2) 0.0188(16) 0.0156(16) 0.0015(13) -0.0004(15) -0.0059(15)
C30 0.034(2) 0.0209(16) 0.0186(16) -0.0001(13) 0.0069(15) 0.0019(15)
C31 0.0239(17) 0.0200(15) 0.0188(16) -0.0001(14) 0.0022(12) 0.0005(14)
C32 0.065(3) 0.037(2) 0.0191(19) -0.0072(18) -0.005(2) -0.006(2)
C33 0.0187(15) 0.0143(14) 0.0147(15) 0.0011(11) 0.0006(12) -0.0024(12)
C34 0.0213(16) 0.0199(15) 0.0182(16) 0.0003(12) 0.0043(12) 0.0003(13)
C35 0.0235(17) 0.0201(15) 0.0285(18) 0.0024(14) -0.0043(14) 0.0024(14)
C36 0.0321(19) 0.0193(16) 0.0182(17) 0.0036(13) -0.0057(14) -0.0062(15)
C37 0.0266(19) 0.0276(18) 0.0159(16) 0.0026(13) 0.0028(13) -0.0093(14)
C38 0.0180(15) 0.0231(15) 0.0200(16) 0.0033(12) 0.0031(13) -0.0010(13)
C39 0.052(3) 0.028(2) 0.027(2) 0.0126(17) -0.0087(19) -0.0086(19)
Sb 0.01703(10) 0.02567(11) 0.01929(11) -0.00400(9) -0.00182(8) 0.00507(9)
F1 0.0215(11) 0.0266(11) 0.0360(13) -0.0004(10) -0.0011(9) -0.0005(9)
F2 0.0215(11) 0.0572(17) 0.0364(14) -0.0197(12) -0.0004(10) -0.0060(11)
F3 0.0350(13) 0.0369(13) 0.0428(15) -0.0059(11) -0.0073(12) 0.0220(11)
F4 0.0281(12) 0.0217(11) 0.0413(14) -0.0036(10) 0.0023(11) 0.0070(9)
F5 0.0412(14) 0.0572(16) 0.0182(10) -0.0022(10) -0.0034(10) 0.0098(15)
F6 0.0306(12) 0.0402(13) 0.0193(10) -0.0030(9) -0.0005(9) -0.0020(11)

loop_
_atom_type_symbol
_atom_type_description
_atom_type_scat_dispersion_real
_atom_type_scat_dispersion_imag
_atom_type_scat_source
C C 0.0033 0.0016 'International Tables Vol C Tables 4.2.6.8 and 6.1.1.4'
H H 0.0000 0.0000 'International Tables Vol C Tables 4.2.6.8 and 6.1.1.4'
N N 0.0061 0.0033 'International Tables Vol C Tables 4.2.6.8 and 6.1.1.4'
F F 0.0171 0.0103 'International Tables Vol C Tables 4.2.6.8 and 6.1.1.4'
P P 0.1023 0.0942 'International Tables Vol C Tables 4.2.6.8 and 6.1.1.4'
Cl Cl 0.1484 0.1585 'International Tables Vol C Tables 4.2.6.8 and 6.1.1.4'
Sb Sb -0.5866 1.5461 'International Tables Vol C Tables 4.2.6.8 and 6.1.1.4'
Os Os -1.2165 7.6030 'International Tables Vol C Tables 4.2.6.8 and 6.1.1.4'

loop_
_geom_angle_atom_site_label_1
_geom_angle_atom_site_label_2
_geom_angle_atom_site_label_3
_geom_angle
_geom_angle_site_symmetry_1
_geom_angle_site_symmetry_3
_geom_angle_publ_flag
N1 Os C2 158.93(12) . . ?
N1 Os C1 157.34(12) . . ?
C2 Os C1 37.31(13) . . ?
N1 Os C3 121.59(12) . . ?
C2 Os C3 37.73(13) . . ?
C1 Os C3 67.87(13) . . ?
N1 Os C6 120.53(11) . . ?
C2 Os C6 66.65(13) . . ?
C1 Os C6 37.71(12) . . ?
C3 Os C6 78.44(13) . . ?
N1 Os C4 96.40(12) . . ?
C2 Os C4 67.32(12) . . ?
C1 Os C4 80.38(13) . . ?
C3 Os C4 36.73(11) . . ?
C6 Os C4 66.57(13) . . ?
N1 Os C5 97.06(12) . . ?
C2 Os C5 78.14(12) . . ?
C1 Os C5 66.87(13) . . ?
C3 Os C5 65.81(12) . . ?
C6 Os C5 36.08(13) . . ?
C4 Os C5 37.01(12) . . ?
N1 Os P 81.29(8) . . ?
C2 Os P 97.22(9) . . ?
C1 Os P 118.85(9) . . ?
C3 Os P 100.36(9) . . ?
C6 Os P 155.47(9) . . ?
C4 Os P 125.94(9) . . ?
C5 Os P 162.83(9) . . ?
N1 Os Cl 82.15(8) . . ?
C2 Os Cl 118.64(9) . . ?
C1 Os Cl 89.97(9) . . ?
C3 Os Cl 156.26(9) . . ?
C6 Os Cl 89.23(9) . . ?
C4 Os Cl 151.15(9) . . ?
C5 Os Cl 114.32(9) . . ?
P Os Cl 82.51(3) . . ?
C13 P C19 103.85(15) . . ?
C13 P C11 106.34(16) . . ?
C19 P C11 102.97(16) . . ?
C13 P Os 118.38(11) . . ?
C19 P Os 121.37(11) . . ?
C11 P Os 101.94(11) . . ?
C25 N1 C12 117.7(3) . . ?
C25 N1 Os 124.5(2) . . ?
C12 N1 Os 117.5(2) . . ?
C25 N2 C26 125.2(3) . . ?
C25 N2 H2N 116(3) . . ?
C26 N2 H2N 119(3) . . ?
C25 N3 C33 127.3(3) . . ?
C25 N3 H3N 117(3) . . ?
C33 N3 H3N 116(3) . . ?
C2 C1 C6 117.7(3) . . ?
C2 C1 C7 123.3(3) . . ?
C6 C1 C7 119.0(3) . . ?
C2 C1 Os 70.97(19) . . ?
C6 C1 Os 72.1(2) . . ?
C7 C1 Os 128.7(2) . . ?
C1 C2 C3 121.1(3) . . ?
C1 C2 Os 71.72(19) . . ?
C3 C2 Os 71.93(19) . . ?
C1 C2 H2 119.4 . . ?
C3 C2 H2 119.4 . . ?
Os C2 H2 129.4 . . ?
C4 C3 C2 120.7(3) . . ?
C4 C3 Os 72.7(2) . . ?
C2 C3 Os 70.34(19) . . ?
C4 C3 H3 119.6 . . ?
C2 C3 H3 119.6 . . ?
Os C3 H3 129.8 . . ?
C3 C4 C5 117.9(3) . . ?
C3 C4 C8 124.9(3) . . ?
C5 C4 C8 116.7(3) . . ?
C3 C4 Os 70.5(2) . . ?
C5 C4 Os 71.78(19) . . ?
C8 C4 Os 135.5(2) . . ?
C6 C5 C4 121.5(3) . . ?
C6 C5 Os 71.09(19) . . ?
C4 C5 Os 71.22(19) . . ?
C6 C5 H5 119.3 . . ?
C4 C5 H5 119.3 . . ?
Os C5 H5 131.3 . . ?
C5 C6 C1 121.0(3) . . ?
C5 C6 Os 72.8(2) . . ?
C1 C6 Os 70.2(2) . . ?
C5 C6 H6 119.5 . . ?
C1 C6 H6 119.5 . . ?
Os C6 H6 130.1 . . ?
C1 C7 H7A 109.5 . . ?
C1 C7 H7B 109.5 . . ?
H7A C7 H7B 109.5 . . ?
C1 C7 H7C 109.5 . . ?
H7A C7 H7C 109.5 . . ?
H7B C7 H7C 109.5 . . ?
C10 C8 C4 115.6(3) . . ?
C10 C8 C9 110.8(3) . . ?
C4 C8 C9 106.6(3) . . ?
C10 C8 H8 107.9 . . ?
C4 C8 H8 107.9 . . ?
C9 C8 H8 107.9 . . ?
C8 C9 H9A 109.5 . . ?
C8 C9 H9B 109.5 . . ?
H9A C9 H9B 109.5 . . ?
C8 C9 H9C 109.5 . . ?
H9A C9 H9C 109.5 . . ?
H9B C9 H9C 109.5 . . ?
C8 C10 H10A 109.5 . . ?
C8 C10 H10B 109.5 . . ?
H10A C10 H10B 109.5 . . ?
C8 C10 H10C 109.5 . . ?
H10A C10 H10C 109.5 . . ?
H10B C10 H10C 109.5 . . ?
C12 C11 P 106.8(2) . . ?
C12 C11 H11A 108(3) . . ?
P C11 H11A 116(3) . . ?
C12 C11 H11B 113(3) . . ?
P C11 H11B 104(3) . . ?
H11A C11 H11B 109(4) . . ?
N1 C12 C11 108.7(3) . . ?
N1 C12 H12A 108(2) . . ?
C11 C12 H12A 113(2) . . ?
N1 C12 H12B 111(3) . . ?
C11 C12 H12B 108(2) . . ?
H12A C12 H12B 108(3) . . ?
C14 C13 C18 118.7(3) . . ?
C14 C13 P 119.9(2) . . ?
C18 C13 P 121.3(3) . . ?
C15 C14 C13 121.1(3) . . ?
C15 C14 H14 119.4 . . ?
C13 C14 H14 119.4 . . ?
C16 C15 C14 119.6(4) . . ?
C16 C15 H15 120.2 . . ?
C14 C15 H15 120.2 . . ?
C17 C16 C15 119.8(4) . . ?
C17 C16 H16 120.1 . . ?
C15 C16 H16 120.1 . . ?
C16 C17 C18 120.7(3) . . ?
C16 C17 H17 119.6 . . ?
C18 C17 H17 119.6 . . ?
C17 C18 C13 119.9(3) . . ?
C17 C18 H18 120.0 . . ?
C13 C18 H18 120.0 . . ?
C20 C19 C24 119.3(3) . . ?
C20 C19 P 118.3(3) . . ?
C24 C19 P 122.2(3) . . ?
C19 C20 C21 120.6(3) . . ?
C19 C20 H20 119.7 . . ?
C21 C20 H20 119.7 . . ?
C22 C21 C20 120.1(4) . . ?
C22 C21 H21 120.0 . . ?
C20 C21 H21 120.0 . . ?
C23 C22 C21 119.6(4) . . ?
C23 C22 H22 120.2 . . ?
C21 C22 H22 120.2 . . ?
C22 C23 C24 120.9(4) . . ?
C22 C23 H23 119.6 . . ?
C24 C23 H23 119.6 . . ?
C23 C24 C19 119.5(3) . . ?
C23 C24 H24 120.3 . . ?
C19 C24 H24 120.3 . . ?
N1 C25 N2 120.4(3) . . ?
N1 C25 N3 122.0(3) . . ?
N2 C25 N3 117.6(3) . . ?
C31 C26 C27 119.7(3) . . ?
C31 C26 N2 121.7(3) . . ?
C27 C26 N2 118.6(3) . . ?
C28 C27 C26 119.5(3) . . ?
C28 C27 H27 120.3 . . ?
C26 C27 H27 120.3 . . ?
C29 C28 C27 121.5(4) . . ?
C29 C28 H28 119.2 . . ?
C27 C28 H28 119.2 . . ?
C28 C29 C30 118.2(3) . . ?
C28 C29 C32 120.8(4) . . ?
C30 C29 C32 121.0(4) . . ?
C29 C30 C31 121.2(4) . . ?
C29 C30 H30 119.4 . . ?
C31 C30 H30 119.4 . . ?
C26 C31 C30 119.9(3) . . ?
C26 C31 H31 120.0 . . ?
C30 C31 H31 120.0 . . ?
C29 C32 H32A 109.5 . . ?
C29 C32 H32B 109.5 . . ?
H32A C32 H32B 109.5 . . ?
C29 C32 H32C 109.5 . . ?
H32A C32 H32C 109.5 . . ?
H32B C32 H32C 109.5 . . ?
C34 C33 C38 119.4(3) . . ?
C34 C33 N3 122.3(3) . . ?
C38 C33 N3 118.3(3) . . ?
C33 C34 C35 119.5(3) . . ?
C33 C34 H34 120.2 . . ?
C35 C34 H34 120.2 . . ?
C36 C35 C34 122.4(3) . . ?
C36 C35 H35 118.8 . . ?
C34 C35 H35 118.8 . . ?
C35 C36 C37 117.0(3) . . ?
C35 C36 C39 122.1(4) . . ?
C37 C36 C39 120.9(4) . . ?
C36 C37 C38 122.0(3) . . ?
C36 C37 H37 119.0 . . ?
C38 C37 H37 119.0 . . ?
C33 C38 C37 119.7(3) . . ?
C33 C38 H38 120.1 . . ?
C37 C38 H38 120.1 . . ?
C36 C39 H39A 109.5 . . ?
C36 C39 H39B 109.5 . . ?
H39A C39 H39B 109.5 . . ?
C36 C39 H39C 109.5 . . ?
H39A C39 H39C 109.5 . . ?
H39B C39 H39C 109.5 . . ?
F5 Sb F2 91.60(12) . . ?
F5 Sb F3 89.77(12) . . ?
F2 Sb F3 91.80(13) . . ?
F5 Sb F6 178.50(12) . . ?
F2 Sb F6 89.89(11) . . ?
F3 Sb F6 89.98(12) . . ?
F5 Sb F4 89.69(11) . . ?
F2 Sb F4 89.60(12) . . ?
F3 Sb F4 178.52(12) . . ?
F6 Sb F4 90.52(11) . . ?
F5 Sb F1 89.58(12) . . ?
F2 Sb F1 176.61(12) . . ?
F3 Sb F1 91.38(12) . . ?
F6 Sb F1 88.94(11) . . ?
F4 Sb F1 87.23(10) . . ?

loop_
_geom_bond_atom_site_label_1
_geom_bond_atom_site_label_2
_geom_bond_distance
_geom_bond_site_symmetry_2
_geom_bond_publ_flag
Os N1 2.136(3) . ?
Os C2 2.201(3) . ?
Os C1 2.211(3) . ?
Os C3 2.222(3) . ?
Os C6 2.236(3) . ?
Os C4 2.251(3) . ?
Os C5 2.258(3) . ?
Os P 2.3289(8) . ?
Os Cl 2.4017(7) . ?
P C13 1.812(3) . ?
P C19 1.826(3) . ?
P C11 1.827(3) . ?
N1 C25 1.316(4) . ?
N1 C12 1.480(4) . ?
N2 C25 1.361(4) . ?
N2 C26 1.418(4) . ?
N2 H2N 0.84(2) . ?
N3 C25 1.365(4) . ?
N3 C33 1.415(4) . ?
N3 H3N 0.84(4) . ?
C1 C2 1.411(5) . ?
C1 C6 1.437(5) . ?
C1 C7 1.504(5) . ?
C2 C3 1.430(5) . ?
C2 H2 0.9500 . ?
C3 C4 1.410(4) . ?
C3 H3 0.9500 . ?
C4 C5 1.431(5) . ?
C4 C8 1.522(5) . ?
C5 C6 1.392(5) . ?
C5 H5 0.9500 . ?
C6 H6 0.9500 . ?
C7 H7A 0.9800 . ?
C7 H7B 0.9800 . ?
C7 H7C 0.9800 . ?
C8 C10 1.514(5) . ?
C8 C9 1.538(5) . ?
C8 H8 1.0000 . ?
C9 H9A 0.9800 . ?
C9 H9B 0.9800 . ?
C9 H9C 0.9800 . ?
C10 H10A 0.9800 . ?
C10 H10B 0.9800 . ?
C10 H10C 0.9800 . ?
C11 C12 1.526(5) . ?
C11 H11A 0.85(4) . ?
C11 H11B 0.96(4) . ?
C12 H12A 0.97(4) . ?
C12 H12B 0.98(4) . ?
C13 C14 1.396(5) . ?
C13 C18 1.400(4) . ?
C14 C15 1.392(5) . ?
C14 H14 0.9500 . ?
C15 C16 1.388(6) . ?
C15 H15 0.9500 . ?
C16 C17 1.386(6) . ?
C16 H16 0.9500 . ?
C17 C18 1.393(5) . ?
C17 H17 0.9500 . ?
C18 H18 0.9500 . ?
C19 C20 1.386(5) . ?
C19 C24 1.401(5) . ?
C20 C21 1.390(5) . ?
C20 H20 0.9500 . ?
C21 C22 1.385(6) . ?
C21 H21 0.9500 . ?
C22 C23 1.382(6) . ?
C22 H22 0.9500 . ?
C23 C24 1.390(5) . ?
C23 H23 0.9500 . ?
C24 H24 0.9500 . ?
C26 C31 1.385(5) . ?
C26 C27 1.395(5) . ?
C27 C28 1.391(5) . ?
C27 H27 0.9500 . ?
C28 C29 1.387(6) . ?
C28 H28 0.9500 . ?
C29 C30 1.388(6) . ?
C29 C32 1.516(5) . ?
C30 C31 1.394(5) . ?
C30 H30 0.9500 . ?
C31 H31 0.9500 . ?
C32 H32A 0.9800 . ?
C32 H32B 0.9800 . ?
C32 H32C 0.9800 . ?
C33 C34 1.386(5) . ?
C33 C38 1.388(5) . ?
C34 C35 1.391(5) . ?
C34 H34 0.9500 . ?
C35 C36 1.385(5) . ?
C35 H35 0.9500 . ?
C36 C37 1.386(6) . ?
C36 C39 1.510(5) . ?
C37 C38 1.394(5) . ?
C37 H37 0.9500 . ?
C38 H38 0.9500 . ?
C39 H39A 0.9800 . ?
C39 H39B 0.9800 . ?
C39 H39C 0.9800 . ?
Sb F5 1.867(2) . ?
Sb F2 1.869(2) . ?
Sb F3 1.872(2) . ?
Sb F6 1.873(2) . ?
Sb F4 1.883(2) . ?
Sb F1 1.887(2) . ?

loop_
_geom_torsion_atom_site_label_1
_geom_torsion_atom_site_label_2
_geom_torsion_atom_site_label_3
_geom_torsion_atom_site_label_4
_geom_torsion
_geom_torsion_site_symmetry_1
_geom_torsion_site_symmetry_2
_geom_torsion_site_symmetry_3
_geom_torsion_site_symmetry_4
_geom_torsion_publ_flag
C6 C1 C2 C3 -2.3(5) . . . . ?
C7 C1 C2 C3 178.8(3) . . . . ?
Os C1 C2 C3 54.5(3) . . . . ?
C6 C1 C2 Os -56.8(3) . . . . ?
C7 C1 C2 Os 124.3(3) . . . . ?
C1 C2 C3 C4 0.3(5) . . . . ?
Os C2 C3 C4 54.7(3) . . . . ?
C1 C2 C3 Os -54.4(3) . . . . ?
C2 C3 C4 C5 2.2(5) . . . . ?
Os C3 C4 C5 55.7(3) . . . . ?
C2 C3 C4 C8 173.9(3) . . . . ?
Os C3 C4 C8 -132.6(3) . . . . ?
C2 C3 C4 Os -53.5(3) . . . . ?
C3 C4 C5 C6 -2.6(5) . . . . ?
C8 C4 C5 C6 -175.0(3) . . . . ?
Os C4 C5 C6 52.5(3) . . . . ?
C3 C4 C5 Os -55.1(3) . . . . ?
C8 C4 C5 Os 132.5(3) . . . . ?
C4 C5 C6 C1 0.6(5) . . . . ?
Os C5 C6 C1 53.1(3) . . . . ?
C4 C5 C6 Os -52.5(3) . . . . ?
C2 C1 C6 C5 1.8(5) . . . . ?
C7 C1 C6 C5 -179.2(3) . . . . ?
Os C1 C6 C5 -54.4(3) . . . . ?
C2 C1 C6 Os 56.2(3) . . . . ?
C7 C1 C6 Os -124.9(3) . . . . ?
C3 C4 C8 C10 29.5(5) . . . . ?
C5 C4 C8 C10 -158.7(3) . . . . ?
Os C4 C8 C10 -68.0(5) . . . . ?
C3 C4 C8 C9 -94.1(4) . . . . ?
C5 C4 C8 C9 77.7(4) . . . . ?
Os C4 C8 C9 168.4(3) . . . . ?
C13 P C11 C12 163.1(2) . . . . ?
C19 P C11 C12 -88.0(2) . . . . ?
Os P C11 C12 38.5(2) . . . . ?
C25 N1 C12 C11 -129.8(3) . . . . ?
Os N1 C12 C11 44.6(3) . . . . ?
P C11 C12 N1 -53.1(3) . . . . ?
C19 P C13 C14 91.1(3) . . . . ?
C11 P C13 C14 -160.7(3) . . . . ?
Os P C13 C14 -46.9(3) . . . . ?
C19 P C13 C18 -86.0(3) . . . . ?
C11 P C13 C18 22.2(3) . . . . ?
Os P C13 C18 136.0(2) . . . . ?
C18 C13 C14 C15 0.4(5) . . . . ?
P C13 C14 C15 -176.8(3) . . . . ?
C13 C14 C15 C16 0.6(6) . . . . ?
C14 C15 C16 C17 -1.4(6) . . . . ?
C15 C16 C17 C18 1.2(6) . . . . ?
C16 C17 C18 C13 -0.2(6) . . . . ?
C14 C13 C18 C17 -0.6(5) . . . . ?
P C13 C18 C17 176.6(3) . . . . ?
C13 P C19 C20 -168.8(3) . . . . ?
C11 P C19 C20 80.5(3) . . . . ?
Os P C19 C20 -32.4(3) . . . . ?
C13 P C19 C24 16.1(3) . . . . ?
C11 P C19 C24 -94.6(3) . . . . ?
Os P C19 C24 152.5(2) . . . . ?
C24 C19 C20 C21 1.3(5) . . . . ?
P C19 C20 C21 -174.0(3) . . . . ?
C19 C20 C21 C22 -1.0(6) . . . . ?
C20 C21 C22 C23 0.2(6) . . . . ?
C21 C22 C23 C24 0.3(6) . . . . ?
C22 C23 C24 C19 0.0(6) . . . . ?
C20 C19 C24 C23 -0.8(5) . . . . ?
P C19 C24 C23 174.3(3) . . . . ?
C12 N1 C25 N2 159.0(3) . . . . ?
Os N1 C25 N2 -15.0(4) . . . . ?
C12 N1 C25 N3 -20.0(5) . . . . ?
Os N1 C25 N3 165.9(2) . . . . ?
C26 N2 C25 N1 140.2(3) . . . . ?
C26 N2 C25 N3 -40.7(5) . . . . ?
C33 N3 C25 N1 152.2(3) . . . . ?
C33 N3 C25 N2 -26.9(5) . . . . ?
C25 N2 C26 C31 -25.0(5) . . . . ?
C25 N2 C26 C27 157.7(3) . . . . ?
C31 C26 C27 C28 -0.2(5) . . . . ?
N2 C26 C27 C28 177.2(3) . . . . ?
C26 C27 C28 C29 0.7(5) . . . . ?
C27 C28 C29 C30 0.0(5) . . . . ?
C27 C28 C29 C32 -179.3(4) . . . . ?
C28 C29 C30 C31 -1.1(5) . . . . ?
C32 C29 C30 C31 178.1(4) . . . . ?
C27 C26 C31 C30 -0.9(5) . . . . ?
N2 C26 C31 C30 -178.2(3) . . . . ?
C29 C30 C31 C26 1.6(5) . . . . ?
C25 N3 C33 C34 -32.9(5) . . . . ?
C25 N3 C33 C38 149.7(4) . . . . ?
C38 C33 C34 C35 1.9(5) . . . . ?
N3 C33 C34 C35 -175.5(3) . . . . ?
C33 C34 C35 C36 0.0(6) . . . . ?
C34 C35 C36 C37 -1.9(6) . . . . ?
C34 C35 C36 C39 178.1(4) . . . . ?
C35 C36 C37 C38 2.0(5) . . . . ?
C39 C36 C37 C38 -178.0(4) . . . . ?
C34 C33 C38 C37 -1.8(5) . . . . ?
N3 C33 C38 C37 175.7(3) . . . . ?
C36 C37 C38 C33 -0.2(6) . . . . ?
